data_4131146
loop_
_publ_author_name
'Lee, Sarah Yunmi'
'Hartwig, John F.'

_publ_section_title
;
 Palladium-Catalyzed, Site-Selective Direct Allylation of Aryl C-H Bonds
 by Silver-Mediated C-H Activation: A Synthetic and Mechanistic
 Investigation.
;
_journal_issue 46
_journal_name_full 'Journal of the American Chemical Society'
_journal_page_first 15278
_journal_page_last 15284
_journal_paper_doi 10.1021/jacs.6b10220
_journal_volume 138
_journal_year 2016
_chemical_formula_sum 'C20 H34 Ag O3 P'
_chemical_formula_weight 461.31
_chemical_name_common SY4-032
_chemical_name_systematic hartwig121
_space_group.centring_type primitive

_space_group_crystal_system monoclinic
_space_group_IT_number 14
_space_group_name_Hall '-P 2yn'
_space_group_name_H-M_alt 'P 1 21/n 1'
_atom_sites_solution_hydrogens geom
_atom_sites_solution_primary iterative
_atom_sites_solution_secondary difmap
_audit_creation_method SHELXL-2014/7
_cell_angle_alpha 90
_cell_angle_beta 96.715(2)
_cell_angle_gamma 90
_cell_formula_units_Z 8
_cell_length_a 17.5862(5)
_cell_length_b 10.1733(3)
_cell_length_c 24.2763(8)
_cell_measurement_reflns_used 9620
_cell_measurement_temperature 100(2)
_cell_measurement_theta_max 25.35
_cell_measurement_theta_min 2.17
_cell_volume 4313.5(2)
_computing_cell_refinement 'Bruker SAINT'
_computing_data_collection 'Bruker APEX2'
_computing_data_reduction 'Bruker SAINT'
_computing_molecular_graphics ORTEP-32
_computing_publication_material WinGX
_computing_structure_refinement SHELXL-2014
_computing_structure_solution SHELXT-2014
_diffrn_ambient_temperature 100(2)
_diffrn_detector_area_resol_mean 8.366
_diffrn_measured_fraction_theta_full 1.000
_diffrn_measured_fraction_theta_max 0.998
_diffrn_measurement_device_type 'Bruker APEX-II CCD'
_diffrn_measurement_method '\f and \w scans'
_diffrn_radiation_type MoK\a
_diffrn_radiation_wavelength 0.71073
_diffrn_reflns_av_R_equivalents 0.0627
_diffrn_reflns_av_unetI/netI 0.0363
_diffrn_reflns_Laue_measured_fraction_full 1.000
_diffrn_reflns_Laue_measured_fraction_max 0.998
_diffrn_reflns_limit_h_max 19
_diffrn_reflns_limit_h_min -21
_diffrn_reflns_limit_k_max 12
_diffrn_reflns_limit_k_min -11
_diffrn_reflns_limit_l_max 27
_diffrn_reflns_limit_l_min -29
_diffrn_reflns_number 107575
_diffrn_reflns_point_group_measured_fraction_full 1.000
_diffrn_reflns_point_group_measured_fraction_max 0.998
_diffrn_reflns_theta_full 25.000
_diffrn_reflns_theta_max 25.381
_diffrn_reflns_theta_min 1.357
_diffrn_source 'microfocus sealed tube'
_exptl_absorpt_coefficient_mu 1.024
_exptl_absorpt_correction_T_max 0.928
_exptl_absorpt_correction_T_min 0.835
_exptl_absorpt_correction_type multi-scan
_exptl_absorpt_process_details SADABS
_exptl_crystal_colour colorless
_exptl_crystal_density_diffrn 1.421
_exptl_crystal_description prism
_exptl_crystal_F_000 1920
_exptl_crystal_size_max 0.050
_exptl_crystal_size_mid 0.040
_exptl_crystal_size_min 0.030
_refine_diff_density_max 2.725
_refine_diff_density_min -3.068
_refine_diff_density_rms 0.114
_refine_ls_extinction_method none
_refine_ls_goodness_of_fit_ref 1.053
_refine_ls_hydrogen_treatment constr
_refine_ls_matrix_type full
_refine_ls_number_parameters 491
_refine_ls_number_reflns 7905
_refine_ls_number_restraints 6
_refine_ls_restrained_S_all 1.053
_refine_ls_R_factor_all 0.0695
_refine_ls_R_factor_gt 0.0530
_refine_ls_shift/su_max 0.001
_refine_ls_shift/su_mean 0.000
_refine_ls_structure_factor_coef Fsqd
_refine_ls_weighting_details 'w=1/[\s^2^(Fo^2^)+(0.0227P)^2^+29.3821P] where P=(Fo^2^+2Fc^2^)/3'
_refine_ls_weighting_scheme calc
_refine_ls_wR_factor_gt 0.1065
_refine_ls_wR_factor_ref 0.1139
_reflns_Friedel_coverage 0.000
_reflns_number_gt 6428
_reflns_number_total 7905
_reflns_threshold_expression 'I > 2\s(I)'
_cod_data_source_file ja6b10220_si_001.cif
_cod_data_source_block hartwig121
_cod_original_sg_symbol_H-M 'P 21/n'
_cod_database_code 4131146
_shelx_shelxl_version_number 2014/7
_shelx_space_group_comment
; 
The symmetry employed for this shelxl refinement is uniquely defined 
by the following loop, which should always be used as a source of 
symmetry information in preference to the above space-group names. 
They are only intended as comments. 
;
_shelx_estimated_absorpt_t_min 0.951
_shelx_estimated_absorpt_t_max 0.970

loop_
_space_group_symop_operation_xyz
'x, y, z'
'-x+1/2, y+1/2, -z+1/2'
'-x, -y, -z'
'x-1/2, -y-1/2, z-1/2'

loop_
_atom_site_label
_atom_site_type_symbol
_atom_site_fract_x
_atom_site_fract_y
_atom_site_fract_z
_atom_site_U_iso_or_equiv
_atom_site_adp_type
_atom_site_occupancy
_atom_site_site_symmetry_order
_atom_site_calc_flag
_atom_site_refinement_flags_posn
_atom_site_refinement_flags_adp
_atom_site_refinement_flags_occupancy
_atom_site_disorder_assembly
_atom_site_disorder_group
C1 C 0.6231(3) 0.8880(4) 0.3967(2) 0.0208(10) Uani 1 1 d . . . . .
C2 C 0.6383(3) 0.8612(5) 0.45917(19) 0.0233(11) Uani 1 1 d . . . . .
C3 C 0.5667(3) 0.8064(6) 0.4814(2) 0.0316(12) Uani 1 1 d . . . . .
H3A H 0.5252 0.8709 0.4754 0.047 Uiso 1 1 calc R U . . .
H3B H 0.5781 0.7884 0.5211 0.047 Uiso 1 1 calc R U . . .
H3C H 0.5511 0.7248 0.4618 0.047 Uiso 1 1 calc R U . . .
C4 C 0.6629(3) 0.9885(5) 0.4897(2) 0.0356(13) Uani 1 1 d . . . . .
H4A H 0.7078 1.0249 0.4746 0.053 Uiso 1 1 calc R U . . .
H4B H 0.6759 0.9701 0.5293 0.053 Uiso 1 1 calc R U . . .
H4C H 0.6209 1.0522 0.4847 0.053 Uiso 1 1 calc R U . . .
C5 C 0.7023(3) 0.7588(5) 0.4681(2) 0.0285(12) Uani 1 1 d . . . . .
H5A H 0.6842 0.6752 0.4514 0.043 Uiso 1 1 calc R U . . .
H5B H 0.7171 0.7464 0.5079 0.043 Uiso 1 1 calc R U . . .
H5C H 0.7467 0.7893 0.4507 0.043 Uiso 1 1 calc R U . . .
C6 C 0.4967(3) 1.0442(5) 0.1779(2) 0.0241(11) Uani 1 1 d . . . . .
C7 C 0.4640(3) 0.9200(5) 0.2023(2) 0.0314(12) Uani 1 1 d . . . . .
H7A H 0.4080 0.9225 0.1960 0.047 Uiso 1 1 calc R U . . .
H7B H 0.4805 0.9162 0.2423 0.047 Uiso 1 1 calc R U . . .
H7C H 0.4827 0.8421 0.1844 0.047 Uiso 1 1 calc R U . . .
C8 C 0.4680(3) 1.1653(5) 0.2068(2) 0.0311(12) Uani 1 1 d . . . . .
H8A H 0.4860 1.2451 0.1897 0.047 Uiso 1 1 calc R U . . .
H8B H 0.4878 1.1635 0.2462 0.047 Uiso 1 1 calc R U . . .
H8C H 0.4119 1.1648 0.2028 0.047 Uiso 1 1 calc R U . . .
C9 C 0.4705(3) 1.0482(6) 0.1156(2) 0.0322(13) Uani 1 1 d . . . . .
H9A H 0.4871 0.9679 0.0982 0.048 Uiso 1 1 calc R U . . .
H9B H 0.4930 1.1249 0.0992 0.048 Uiso 1 1 calc R U . . .
H9C H 0.4146 1.0544 0.1095 0.048 Uiso 1 1 calc R U . . .
C10 C 0.6559(3) 1.1871(5) 0.1804(2) 0.0230(11) Uani 1 1 d . . . . .
C11 C 0.6593(3) 1.2756(5) 0.2323(2) 0.0281(12) Uani 1 1 d . . . . .
H11A H 0.6913 1.3526 0.2273 0.042 Uiso 1 1 calc R U . . .
H11B H 0.6813 1.2260 0.2649 0.042 Uiso 1 1 calc R U . . .
H11C H 0.6075 1.3044 0.2376 0.042 Uiso 1 1 calc R U . . .
C12 C 0.6230(3) 1.2686(5) 0.1302(2) 0.0343(13) Uani 1 1 d . . . . .
H12A H 0.6555 1.3457 0.1266 0.051 Uiso 1 1 calc R U . . .
H12B H 0.5711 1.2975 0.1353 0.051 Uiso 1 1 calc R U . . .
H12C H 0.6213 1.2150 0.0965 0.051 Uiso 1 1 calc R U . . .
C13 C 0.7385(3) 1.1447(6) 0.1734(2) 0.0331(13) Uani 1 1 d . . . . .
H13A H 0.7388 1.0973 0.1383 0.050 Uiso 1 1 calc R U . . .
H13B H 0.7581 1.0872 0.2042 0.050 Uiso 1 1 calc R U . . .
H13C H 0.7712 1.2228 0.1733 0.050 Uiso 1 1 calc R U . . .
C14 C 0.6334(3) 0.8932(5) 0.1566(2) 0.0290(12) Uani 1 1 d . . . . .
C15 C 0.6466(3) 0.7725(6) 0.1867(3) 0.0359(14) Uani 0.805(8) 1 d . . P A 1
H15 H 0.6379 0.7698 0.2246 0.043 Uiso 0.805(8) 1 calc R U P A 1
C15A C 0.6466(3) 0.7725(6) 0.1867(3) 0.0359(14) Uani 0.195(8) 1 d . . P A 2
C16 C 0.6713(3) 0.6611(6) 0.1627(3) 0.0494(17) Uani 1 1 d . . . . .
H16 H 0.6799 0.5825 0.1835 0.059 Uiso 1 1 calc R U . A 1
C17 C 0.6832(3) 0.6648(7) 0.1086(3) 0.0502(17) Uani 1 1 d . . . . .
H17 H 0.7013 0.5874 0.0926 0.060 Uiso 1 1 calc R U . . .
C18 C 0.6707(3) 0.7728(7) 0.0758(3) 0.0474(17) Uani 1 1 d . . . . .
H18 H 0.6790 0.7711 0.0378 0.057 Uiso 1 1 calc R U . A 1
C19 C 0.6444(3) 0.8902(6) 0.1011(2) 0.0381(14) Uani 0.805(8) 1 d . . P A 1
C20 C 0.6435(6) 1.0008(9) 0.0161(3) 0.059(3) Uani 0.805(8) 1 d . . P A 1
H20A H 0.6974 0.9812 0.0133 0.088 Uiso 0.805(8) 1 calc R U P A 1
H20B H 0.6310 1.0883 0.0008 0.088 Uiso 0.805(8) 1 calc R U P A 1
H20C H 0.6111 0.9350 -0.0047 0.088 Uiso 0.805(8) 1 calc R U P A 1
C19A C 0.6444(3) 0.8902(6) 0.1011(2) 0.0381(14) Uani 0.195(8) 1 d . . P A 2
H19A H 0.6343 0.9669 0.0791 0.046 Uiso 0.195(8) 1 calc R U P A 2
C20A C 0.6035(19) 0.640(3) 0.2428(14) 0.051(9) Uani 0.195(8) 1 d . U P A 2
H20D H 0.5511 0.6278 0.2247 0.077 Uiso 0.195(8) 1 calc R U P A 2
H20E H 0.6032 0.6396 0.2832 0.077 Uiso 0.195(8) 1 calc R U P A 2
H20F H 0.6359 0.5682 0.2321 0.077 Uiso 0.195(8) 1 calc R U P A 2
C21 C 0.1603(3) 0.1506(7) 0.4032(2) 0.0356(14) Uani 1 1 d . . . . .
C22 C 0.1012(3) 0.0593(5) 0.4259(2) 0.0270(12) Uani 1 1 d . . . . .
C23 C 0.0249(3) 0.0785(6) 0.3900(2) 0.0386(14) Uani 1 1 d . . . . .
H23A H 0.0296 0.0499 0.3520 0.058 Uiso 1 1 calc R U . . .
H23B H 0.0106 0.1716 0.3899 0.058 Uiso 1 1 calc R U . . .
H23C H -0.0147 0.0263 0.4051 0.058 Uiso 1 1 calc R U . . .
C24 C 0.0948(4) 0.0978(7) 0.4855(2) 0.0527(19) Uani 1 1 d . . . . .
H24A H 0.0575 0.0407 0.5007 0.079 Uiso 1 1 calc R U . . .
H24B H 0.0778 0.1894 0.4868 0.079 Uiso 1 1 calc R U . . .
H24C H 0.1448 0.0883 0.5076 0.079 Uiso 1 1 calc R U . . .
C25 C 0.1245(4) -0.0842(7) 0.4244(3) 0.0565(18) Uani 1 1 d . . . . .
H25A H 0.1753 -0.0956 0.4452 0.085 Uiso 1 1 calc R U . . .
H25B H 0.1261 -0.1114 0.3858 0.085 Uiso 1 1 calc R U . . .
H25C H 0.0872 -0.1382 0.4411 0.085 Uiso 1 1 calc R U . . .
C26 C 0.3483(3) 0.6184(5) 0.4070(2) 0.0301(12) Uani 1 1 d . . . . .
C27 C 0.3911(3) 0.5685(6) 0.4614(2) 0.0366(13) Uani 1 1 d . . . . .
H27A H 0.4453 0.5560 0.4569 0.055 Uiso 1 1 calc R U . . .
H27B H 0.3690 0.4846 0.4714 0.055 Uiso 1 1 calc R U . . .
H27C H 0.3864 0.6330 0.4908 0.055 Uiso 1 1 calc R U . . .
C28 C 0.2643(4) 0.6371(7) 0.4155(3) 0.0525(18) Uani 1 1 d . . . . .
H28A H 0.2436 0.5541 0.4279 0.079 Uiso 1 1 calc R U . . .
H28B H 0.2351 0.6640 0.3804 0.079 Uiso 1 1 calc R U . . .
H28C H 0.2601 0.7050 0.4436 0.079 Uiso 1 1 calc R U . . .
C29 C 0.3797(4) 0.7529(5) 0.3928(2) 0.0422(15) Uani 1 1 d . . . . .
H29A H 0.3785 0.8123 0.4245 0.063 Uiso 1 1 calc R U . . .
H29B H 0.3481 0.7894 0.3604 0.063 Uiso 1 1 calc R U . . .
H29C H 0.4326 0.7433 0.3844 0.063 Uiso 1 1 calc R U . . .
C30 C 0.3366(3) 0.5418(5) 0.2803(2) 0.0250(11) Uani 1 1 d . . . . .
C31 C 0.2568(4) 0.5975(9) 0.2695(3) 0.075(3) Uani 1 1 d . . . . .
H31A H 0.2541 0.6800 0.2900 0.112 Uiso 1 1 calc R U . . .
H31B H 0.2201 0.5344 0.2817 0.112 Uiso 1 1 calc R U . . .
H31C H 0.2443 0.6143 0.2297 0.112 Uiso 1 1 calc R U . . .
C32 C 0.3933(4) 0.6421(7) 0.2633(3) 0.061(2) Uani 1 1 d . . . . .
H32A H 0.3818 0.6612 0.2236 0.091 Uiso 1 1 calc R U . . .
H32B H 0.4453 0.6067 0.2707 0.091 Uiso 1 1 calc R U . . .
H32C H 0.3894 0.7230 0.2847 0.091 Uiso 1 1 calc R U . . .
C33 C 0.3423(5) 0.4192(6) 0.2456(2) 0.061(2) Uani 1 1 d . . . . .
H33A H 0.3060 0.3532 0.2561 0.091 Uiso 1 1 calc R U . . .
H33B H 0.3944 0.3840 0.2521 0.091 Uiso 1 1 calc R U . . .
H33C H 0.3301 0.4411 0.2063 0.091 Uiso 1 1 calc R U . . .
C34 C 0.4519(3) 0.4223(5) 0.3618(2) 0.0258(11) Uani 1 1 d . . . . .
C35 C 0.5147(3) 0.5060(7) 0.3660(2) 0.0416(15) Uani 1 1 d . . . . .
H35 H 0.5078 0.5986 0.3644 0.050 Uiso 1 1 calc R U . . .
C36 C 0.5905(4) 0.4500(11) 0.3729(3) 0.075(3) Uani 1 1 d . . . . .
H36 H 0.6349 0.5040 0.3760 0.090 Uiso 1 1 calc R U . . .
C37 C 0.5961(5) 0.3114(10) 0.3750(3) 0.068(3) Uani 1 1 d . . . . .
H37 H 0.6458 0.2734 0.3796 0.082 Uiso 1 1 calc R U . . .
C38 C 0.5365(5) 0.2316(9) 0.3708(3) 0.062(2) Uani 1 1 d . . . . .
H38 H 0.5438 0.1391 0.3725 0.074 Uiso 1 1 calc R U . . .
C39 C 0.4638(4) 0.2836(7) 0.3639(2) 0.0435(17) Uani 1 1 d . . . . .
C40 C 0.4112(6) 0.0655(6) 0.3625(3) 0.084(3) Uani 1 1 d . . . . .
H40A H 0.4277 0.0309 0.3282 0.126 Uiso 1 1 calc R U . . .
H40B H 0.3624 0.0248 0.3688 0.126 Uiso 1 1 calc R U . . .
H40C H 0.4499 0.0452 0.3937 0.126 Uiso 1 1 calc R U . . .
O1 O 0.6740(2) 0.9540(4) 0.37606(14) 0.0345(9) Uani 1 1 d . . . . .
O2 O 0.5648(2) 0.8483(5) 0.36847(15) 0.0501(12) Uani 1 1 d . . . . .
O3 O 0.6299(3) 0.9976(5) 0.07360(18) 0.0344(14) Uani 0.805(8) 1 d . . P A 1
O3A O 0.6326(13) 0.7619(18) 0.2260(11) 0.041(6) Uani 0.195(8) 1 d . . P A 2
O4 O 0.2120(2) 0.1020(5) 0.37894(17) 0.0546(13) Uani 1 1 d . . . . .
O5 O 0.1531(2) 0.2722(4) 0.4104(2) 0.0506(12) Uani 1 1 d . . . . .
O6 O 0.4015(3) 0.2068(4) 0.35789(18) 0.0527(12) Uani 1 1 d . . . . .
P1 P 0.60325(7) 1.03287(12) 0.19617(5) 0.0176(3) Uani 1 1 d . . . . .
P2 P 0.35340(7) 0.48382(12) 0.35418(5) 0.0192(3) Uani 1 1 d . . . . .
Ag1 Ag 0.63234(2) 0.98277(4) 0.29076(2) 0.02433(11) Uani 1 1 d . . . . .
Ag2 Ag 0.26293(3) 0.32442(5) 0.37180(2) 0.04591(16) Uani 1 1 d . . . . .

loop_
_atom_site_aniso_label
_atom_site_aniso_U_11
_atom_site_aniso_U_22
_atom_site_aniso_U_33
_atom_site_aniso_U_23
_atom_site_aniso_U_13
_atom_site_aniso_U_12
C1 0.024(3) 0.014(2) 0.025(3) 0.002(2) 0.002(2) 0.003(2)
C2 0.025(3) 0.027(3) 0.018(2) 0.001(2) 0.002(2) -0.005(2)
C3 0.033(3) 0.040(3) 0.023(3) 0.002(2) 0.007(2) -0.003(2)
C4 0.053(4) 0.031(3) 0.022(3) -0.003(2) 0.003(2) -0.009(3)
C5 0.031(3) 0.035(3) 0.019(3) 0.007(2) 0.000(2) 0.002(2)
C6 0.023(3) 0.021(3) 0.029(3) -0.001(2) 0.006(2) 0.004(2)
C7 0.027(3) 0.031(3) 0.037(3) -0.004(2) 0.008(2) -0.005(2)
C8 0.026(3) 0.028(3) 0.039(3) -0.003(2) 0.007(2) 0.006(2)
C9 0.023(3) 0.038(3) 0.034(3) 0.000(2) -0.004(2) 0.000(2)
C10 0.024(2) 0.021(3) 0.024(3) 0.004(2) 0.003(2) -0.002(2)
C11 0.030(3) 0.021(3) 0.033(3) -0.003(2) 0.003(2) -0.004(2)
C12 0.045(3) 0.024(3) 0.032(3) 0.011(2) 0.002(3) -0.003(2)
C13 0.030(3) 0.033(3) 0.038(3) 0.006(3) 0.008(2) -0.001(2)
C14 0.019(2) 0.035(3) 0.032(3) -0.015(2) 0.004(2) -0.001(2)
C15 0.026(3) 0.021(3) 0.058(4) -0.013(3) -0.005(3) 0.007(2)
C15A 0.026(3) 0.021(3) 0.058(4) -0.013(3) -0.005(3) 0.007(2)
C16 0.039(4) 0.034(4) 0.072(5) -0.010(3) -0.003(3) 0.002(3)
C17 0.032(3) 0.056(4) 0.061(5) -0.015(4) -0.001(3) -0.004(3)
C18 0.030(3) 0.066(5) 0.047(4) -0.023(4) 0.009(3) -0.004(3)
C19 0.032(3) 0.049(4) 0.034(3) -0.006(3) 0.005(2) 0.003(3)
C20 0.103(8) 0.051(5) 0.023(4) 0.002(4) 0.014(4) -0.010(5)
C19A 0.032(3) 0.049(4) 0.034(3) -0.006(3) 0.005(2) 0.003(3)
C20A 0.050(12) 0.049(12) 0.050(12) 0.001(9) -0.014(9) -0.010(9)
C21 0.023(3) 0.066(5) 0.017(3) 0.011(3) -0.005(2) -0.015(3)
C22 0.026(3) 0.033(3) 0.022(3) 0.003(2) 0.006(2) -0.015(2)
C23 0.028(3) 0.043(4) 0.044(3) 0.017(3) 0.001(3) -0.012(3)
C24 0.053(4) 0.077(5) 0.030(3) -0.006(3) 0.011(3) -0.037(4)
C25 0.049(4) 0.049(4) 0.071(5) 0.005(4) 0.001(3) -0.003(3)
C26 0.039(3) 0.026(3) 0.027(3) -0.003(2) 0.013(2) 0.007(2)
C27 0.056(4) 0.028(3) 0.028(3) 0.001(2) 0.011(3) 0.005(3)
C28 0.050(4) 0.066(5) 0.046(4) 0.005(3) 0.021(3) 0.027(3)
C29 0.075(4) 0.021(3) 0.030(3) -0.005(2) 0.004(3) 0.004(3)
C30 0.030(3) 0.016(3) 0.029(3) 0.006(2) 0.004(2) 0.001(2)
C31 0.044(4) 0.133(8) 0.049(4) 0.050(5) 0.013(3) 0.044(5)
C32 0.082(5) 0.072(5) 0.030(3) 0.003(3) 0.013(3) -0.047(4)
C33 0.116(6) 0.033(4) 0.028(3) -0.008(3) -0.016(4) 0.009(4)
C34 0.020(2) 0.034(3) 0.023(3) -0.006(2) 0.001(2) 0.008(2)
C35 0.020(3) 0.071(5) 0.034(3) -0.022(3) 0.008(2) -0.008(3)
C36 0.027(3) 0.169(10) 0.031(4) -0.038(5) 0.003(3) -0.024(5)
C37 0.063(5) 0.108(7) 0.032(4) -0.018(4) -0.002(3) 0.058(5)
C38 0.066(5) 0.088(6) 0.029(3) -0.010(4) -0.005(3) 0.045(5)
C39 0.057(4) 0.058(4) 0.015(3) 0.001(3) 0.000(3) 0.038(4)
C40 0.200(10) 0.018(3) 0.039(4) 0.008(3) 0.034(5) 0.027(5)
O1 0.035(2) 0.046(2) 0.0215(19) 0.0088(17) -0.0029(16) -0.0160(18)
O2 0.039(2) 0.085(3) 0.024(2) 0.009(2) -0.0067(18) -0.030(2)
O3 0.052(3) 0.031(3) 0.023(2) -0.004(2) 0.011(2) 0.000(2)
O3A 0.047(13) 0.009(10) 0.064(17) 0.013(11) -0.004(12) 0.003(9)
O4 0.036(2) 0.094(4) 0.036(2) -0.017(2) 0.017(2) -0.024(2)
O5 0.029(2) 0.043(3) 0.079(3) 0.028(2) 0.003(2) -0.0092(19)
O6 0.096(4) 0.016(2) 0.047(3) 0.0022(18) 0.011(3) 0.007(2)
P1 0.0198(6) 0.0173(6) 0.0159(6) -0.0001(5) 0.0035(5) 0.0028(5)
P2 0.0184(6) 0.0156(6) 0.0241(6) 0.0016(5) 0.0039(5) -0.0015(5)
Ag1 0.0287(2) 0.0259(2) 0.01817(19) 0.00499(16) 0.00157(15) -0.00047(16)
Ag2 0.0455(3) 0.0524(3) 0.0358(3) 0.0217(2) -0.0123(2) -0.0334(2)

loop_
_atom_type_symbol
_atom_type_description
_atom_type_scat_dispersion_real
_atom_type_scat_dispersion_imag
_atom_type_scat_source
C C 0.0033 0.0016 'International Tables Vol C Tables 4.2.6.8 and 6.1.1.4'
H H 0.0000 0.0000 'International Tables Vol C Tables 4.2.6.8 and 6.1.1.4'
O O 0.0106 0.0060 'International Tables Vol C Tables 4.2.6.8 and 6.1.1.4'
P P 0.1023 0.0942 'International Tables Vol C Tables 4.2.6.8 and 6.1.1.4'
Ag Ag -0.8971 1.1015 'International Tables Vol C Tables 4.2.6.8 and 6.1.1.4'

loop_
_geom_angle_atom_site_label_1
_geom_angle_atom_site_label_2
_geom_angle_atom_site_label_3
_geom_angle
O2 C1 O1 122.3(4)
O2 C1 C2 121.9(4)
O1 C1 C2 115.8(4)
C4 C2 C5 110.2(4)
C4 C2 C3 109.6(4)
C5 C2 C3 108.9(4)
C4 C2 C1 109.5(4)
C5 C2 C1 107.6(4)
C3 C2 C1 111.0(4)
C2 C3 H3A 109.5
C2 C3 H3B 109.5
H3A C3 H3B 109.5
C2 C3 H3C 109.5
H3A C3 H3C 109.5
H3B C3 H3C 109.5
C2 C4 H4A 109.5
C2 C4 H4B 109.5
H4A C4 H4B 109.5
C2 C4 H4C 109.5
H4A C4 H4C 109.5
H4B C4 H4C 109.5
C2 C5 H5A 109.5
C2 C5 H5B 109.5
H5A C5 H5B 109.5
C2 C5 H5C 109.5
H5A C5 H5C 109.5
H5B C5 H5C 109.5
C9 C6 C8 110.7(4)
C9 C6 C7 108.7(4)
C8 C6 C7 109.1(4)
C9 C6 P1 114.4(3)
C8 C6 P1 108.4(3)
C7 C6 P1 105.5(3)
C6 C7 H7A 109.5
C6 C7 H7B 109.5
H7A C7 H7B 109.5
C6 C7 H7C 109.5
H7A C7 H7C 109.5
H7B C7 H7C 109.5
C6 C8 H8A 109.5
C6 C8 H8B 109.5
H8A C8 H8B 109.5
C6 C8 H8C 109.5
H8A C8 H8C 109.5
H8B C8 H8C 109.5
C6 C9 H9A 109.5
C6 C9 H9B 109.5
H9A C9 H9B 109.5
C6 C9 H9C 109.5
H9A C9 H9C 109.5
H9B C9 H9C 109.5
C12 C10 C13 109.7(4)
C12 C10 C11 108.0(4)
C13 C10 C11 107.8(4)
C12 C10 P1 117.7(3)
C13 C10 P1 106.3(3)
C11 C10 P1 107.0(3)
C10 C11 H11A 109.5
C10 C11 H11B 109.5
H11A C11 H11B 109.5
C10 C11 H11C 109.5
H11A C11 H11C 109.5
H11B C11 H11C 109.5
C10 C12 H12A 109.5
C10 C12 H12B 109.5
H12A C12 H12B 109.5
C10 C12 H12C 109.5
H12A C12 H12C 109.5
H12B C12 H12C 109.5
C10 C13 H13A 109.5
C10 C13 H13B 109.5
H13A C13 H13B 109.5
C10 C13 H13C 109.5
H13A C13 H13C 109.5
H13B C13 H13C 109.5
C19 C14 C15 116.4(5)
C19A C14 C15A 116.4(5)
C19A C14 P1 127.7(5)
C19 C14 P1 127.7(5)
C15 C14 P1 115.9(4)
C15A C14 P1 115.9(4)
C16 C15 C14 122.1(7)
C16 C15 H15 118.9
C14 C15 H15 118.9
O3A C15A C16 115.8(14)
O3A C15A C14 121.7(13)
C16 C15A C14 122.1(7)
C17 C16 C15 118.9(7)
C17 C16 C15A 118.9(7)
C17 C16 H16 120.6
C15 C16 H16 120.6
C16 C17 C18 123.9(7)
C16 C17 H17 118.0
C18 C17 H17 118.0
C17 C18 C19A 117.2(6)
C17 C18 C19 117.2(6)
C17 C18 H18 121.4
C19 C18 H18 121.4
O3 C19 C14 116.3(5)
O3 C19 C18 122.4(5)
C14 C19 C18 121.4(6)
O3 C20 H20A 109.5
O3 C20 H20B 109.5
H20A C20 H20B 109.5
O3 C20 H20C 109.5
H20A C20 H20C 109.5
H20B C20 H20C 109.5
C14 C19A C18 121.4(6)
C14 C19A H19A 119.3
C18 C19A H19A 119.3
O3A C20A H20D 109.5
O3A C20A H20E 109.5
H20D C20A H20E 109.5
O3A C20A H20F 109.5
H20D C20A H20F 109.5
H20E C20A H20F 109.5
O4 C21 O5 123.2(5)
O4 C21 C22 119.4(6)
O5 C21 C22 117.4(5)
O4 C21 Ag2 64.9(3)
O5 C21 Ag2 58.4(3)
C22 C21 Ag2 174.7(4)
C24 C22 C25 108.9(5)
C24 C22 C23 110.7(5)
C25 C22 C23 109.3(5)
C24 C22 C21 108.3(4)
C25 C22 C21 112.0(5)
C23 C22 C21 107.7(4)
C22 C23 H23A 109.5
C22 C23 H23B 109.5
H23A C23 H23B 109.5
C22 C23 H23C 109.5
H23A C23 H23C 109.5
H23B C23 H23C 109.5
C22 C24 H24A 109.5
C22 C24 H24B 109.5
H24A C24 H24B 109.5
C22 C24 H24C 109.5
H24A C24 H24C 109.5
H24B C24 H24C 109.5
C22 C25 H25A 109.5
C22 C25 H25B 109.5
H25A C25 H25B 109.5
C22 C25 H25C 109.5
H25A C25 H25C 109.5
H25B C25 H25C 109.5
C28 C26 C27 108.1(5)
C28 C26 C29 107.4(5)
C27 C26 C29 109.7(5)
C28 C26 P2 107.8(4)
C27 C26 P2 106.8(4)
C29 C26 P2 116.7(4)
C26 C27 H27A 109.5
C26 C27 H27B 109.5
H27A C27 H27B 109.5
C26 C27 H27C 109.5
H27A C27 H27C 109.5
H27B C27 H27C 109.5
C26 C28 H28A 109.5
C26 C28 H28B 109.5
H28A C28 H28B 109.5
C26 C28 H28C 109.5
H28A C28 H28C 109.5
H28B C28 H28C 109.5
C26 C29 H29A 109.5
C26 C29 H29B 109.5
H29A C29 H29B 109.5
C26 C29 H29C 109.5
H29A C29 H29C 109.5
H29B C29 H29C 109.5
C31 C30 C33 109.5(6)
C31 C30 C32 109.2(6)
C33 C30 C32 108.3(5)
C31 C30 P2 108.9(4)
C33 C30 P2 105.0(4)
C32 C30 P2 115.8(4)
C30 C31 H31A 109.5
C30 C31 H31B 109.5
H31A C31 H31B 109.5
C30 C31 H31C 109.5
H31A C31 H31C 109.5
H31B C31 H31C 109.5
C30 C32 H32A 109.5
C30 C32 H32B 109.5
H32A C32 H32B 109.5
C30 C32 H32C 109.5
H32A C32 H32C 109.5
H32B C32 H32C 109.5
C30 C33 H33A 109.5
C30 C33 H33B 109.5
H33A C33 H33B 109.5
C30 C33 H33C 109.5
H33A C33 H33C 109.5
H33B C33 H33C 109.5
C35 C34 C39 119.5(5)
C35 C34 P2 122.2(4)
C39 C34 P2 118.4(4)
C34 C35 C36 118.9(7)
C34 C35 H35 120.6
C36 C35 H35 120.6
C37 C36 C35 117.3(7)
C37 C36 H36 121.4
C35 C36 H36 121.4
C38 C37 C36 124.0(7)
C38 C37 H37 118.0
C36 C37 H37 118.0
C37 C38 C39 119.4(8)
C37 C38 H38 120.3
C39 C38 H38 120.3
O6 C39 C38 121.7(7)
O6 C39 C34 117.3(5)
C38 C39 C34 121.0(7)
O6 C40 H40A 109.5
O6 C40 H40B 109.5
H40A C40 H40B 109.5
O6 C40 H40C 109.5
H40A C40 H40C 109.5
H40B C40 H40C 109.5
C1 O1 Ag1 106.1(3)
C19 O3 C20 118.2(6)
C15A O3A C20A 120(2)
C21 O4 Ag2 87.7(4)
C21 O5 Ag2 93.9(4)
C39 O6 C40 118.9(6)
C14 P1 C6 105.5(2)
C14 P1 C10 111.1(2)
C6 P1 C10 113.7(2)
C14 P1 Ag1 107.57(18)
C6 P1 Ag1 109.95(16)
C10 P1 Ag1 108.89(15)
C34 P2 C30 104.2(2)
C34 P2 C26 107.4(2)
C30 P2 C26 114.0(2)
C34 P2 Ag2 113.54(18)
C30 P2 Ag2 110.91(16)
C26 P2 Ag2 106.90(17)
O1 Ag1 P1 171.41(10)
O5 Ag2 P2 148.41(13)
O5 Ag2 O4 55.04(15)
P2 Ag2 O4 156.04(11)
O5 Ag2 C21 27.70(17)
P2 Ag2 C21 173.93(12)
O4 Ag2 C21 27.38(17)

loop_
_geom_bond_atom_site_label_1
_geom_bond_atom_site_label_2
_geom_bond_distance
C1 O2 1.232(6)
C1 O1 1.268(6)
C1 C2 1.534(7)
C2 C4 1.530(7)
C2 C5 1.530(7)
C2 C3 1.531(7)
C3 H3A 0.9800
C3 H3B 0.9800
C3 H3C 0.9800
C4 H4A 0.9800
C4 H4B 0.9800
C4 H4C 0.9800
C5 H5A 0.9800
C5 H5B 0.9800
C5 H5C 0.9800
C6 C9 1.529(7)
C6 C8 1.532(7)
C6 C7 1.536(7)
C6 P1 1.877(5)
C7 H7A 0.9800
C7 H7B 0.9800
C7 H7C 0.9800
C8 H8A 0.9800
C8 H8B 0.9800
C8 H8C 0.9800
C9 H9A 0.9800
C9 H9B 0.9800
C9 H9C 0.9800
C10 C12 1.531(7)
C10 C13 1.544(7)
C10 C11 1.545(7)
C10 P1 1.884(5)
C11 H11A 0.9800
C11 H11B 0.9800
C11 H11C 0.9800
C12 H12A 0.9800
C12 H12B 0.9800
C12 H12C 0.9800
C13 H13A 0.9800
C13 H13B 0.9800
C13 H13C 0.9800
C14 C19A 1.384(8)
C14 C19 1.384(8)
C14 C15 1.435(9)
C14 C15A 1.435(9)
C14 P1 1.829(5)
C15 C16 1.368(8)
C15 H15 0.9500
C15A O3A 1.02(2)
C15A C16 1.368(8)
C16 C17 1.354(10)
C16 H16 0.9500
C17 C18 1.359(10)
C17 H17 0.9500
C18 C19A 1.443(9)
C18 C19 1.443(9)
C18 H18 0.9500
C19 O3 1.290(7)
C20 O3 1.443(8)
C20 H20A 0.9800
C20 H20B 0.9800
C20 H20C 0.9800
C19A H19A 0.9500
C20A O3A 1.42(4)
C20A H20D 0.9800
C20A H20E 0.9800
C20A H20F 0.9800
C21 O4 1.243(7)
C21 O5 1.258(8)
C21 C22 1.542(7)
C21 Ag2 2.700(5)
C22 C24 1.515(7)
C22 C25 1.518(9)
C22 C23 1.526(7)
C23 H23A 0.9800
C23 H23B 0.9800
C23 H23C 0.9800
C24 H24A 0.9800
C24 H24B 0.9800
C24 H24C 0.9800
C25 H25A 0.9800
C25 H25B 0.9800
C25 H25C 0.9800
C26 C28 1.527(8)
C26 C27 1.529(8)
C26 C29 1.530(8)
C26 P2 1.885(5)
C27 H27A 0.9800
C27 H27B 0.9800
C27 H27C 0.9800
C28 H28A 0.9800
C28 H28B 0.9800
C28 H28C 0.9800
C29 H29A 0.9800
C29 H29B 0.9800
C29 H29C 0.9800
C30 C31 1.508(8)
C30 C33 1.514(8)
C30 C32 1.517(7)
C30 P2 1.879(5)
C31 H31A 0.9800
C31 H31B 0.9800
C31 H31C 0.9800
C32 H32A 0.9800
C32 H32B 0.9800
C32 H32C 0.9800
C33 H33A 0.9800
C33 H33B 0.9800
C33 H33C 0.9800
C34 C35 1.388(8)
C34 C39 1.427(8)
C34 P2 1.831(5)
C35 C36 1.442(10)
C35 H35 0.9500
C36 C37 1.414(12)
C36 H36 0.9500
C37 C38 1.321(12)
C37 H37 0.9500
C38 C39 1.375(9)
C38 H38 0.9500
C39 O6 1.341(8)
C40 O6 1.450(7)
C40 H40A 0.9800
C40 H40B 0.9800
C40 H40C 0.9800
O1 Ag1 2.135(3)
O4 Ag2 2.447(5)
O5 Ag2 2.305(4)
P1 Ag1 2.3493(12)
P2 Ag2 2.3458(12)
